data_2204133
loop_
_publ_author_name
'F\"arnb\"ack, Magnus'
'Eriksson, Lars'
'Widmalm, G\"oran'

_publ_section_title
;
 Octa-<i>O</i>-acetyl-\a,\a-trehalose ethanol disolvate
;
_journal_issue 9
_journal_name_full 'Acta Crystallographica Section E'
_journal_page_first o1483
_journal_page_last o1485
_journal_paper_doi 10.1107/S1600536804018707
_journal_volume 60
_journal_year 2004
_chemical_formula_iupac 'C28 H38 O19, 2 C2 H6 O'
_chemical_formula_moiety 'C28 H38 O19, 2 C2 H6 O'
_chemical_formula_sum 'C32 H50 O21'
_chemical_formula_weight 770.72
_chemical_name_common octa-O-acetyl-\a,\a-trehalose
_chemical_name_systematic
;
octa O-acetyl \a-D-glucopyranosyl \a-D-glycopyranoside
;
_space_group_IT_number 19
_symmetry_cell_setting orthorhombic
_symmetry_space_group_name_Hall 'P 2ac 2ab'
_symmetry_space_group_name_H-M 'P 21 21 21'
_atom_sites_solution_hydrogens geom
_atom_sites_solution_primary direct
_atom_sites_solution_secondary difmap
_audit_creation_method SHELXL-97
_cell_angle_alpha 90.000
_cell_angle_beta 90.000
_cell_angle_gamma 90.000
_cell_formula_units_Z 4
_cell_length_a 13.756(4)
_cell_length_b 15.667(4)
_cell_length_c 17.934(4)
_cell_measurement_reflns_used 999
_cell_measurement_temperature 110(2)
_cell_measurement_theta_max 29.0
_cell_measurement_theta_min 3.0
_cell_volume 3865.1(17)
_computing_cell_refinement SMART
_computing_data_collection 'SMART (Siemens, 1998)'
_computing_data_reduction 'SAINT (Siemens, 1998)'
_computing_molecular_graphics 'DIAMOND (Bergerhoff, 1996)'
_computing_publication_material 'PLATON (Spek, 2003)'
_computing_structure_refinement 'SHELXL97 (Sheldrick, 1997)'
_computing_structure_solution 'SHELXS97 (Sheldrick, 1997)'
_diffrn_ambient_temperature 110(2)
_diffrn_detector_area_resol_mean 10
_diffrn_measured_fraction_theta_full 0.985
_diffrn_measured_fraction_theta_max 0.985
_diffrn_measurement_device_type 'Bruker SMART 1K area-detector'
_diffrn_measurement_method \w
_diffrn_radiation_monochromator silicon
_diffrn_radiation_source 'Beamline I711, MAXLAB, Lund'
_diffrn_radiation_type synchrotron
_diffrn_radiation_wavelength 0.891
_diffrn_reflns_av_R_equivalents 0.0901
_diffrn_reflns_av_sigmaI/netI 0.1073
_diffrn_reflns_limit_h_max 22
_diffrn_reflns_limit_h_min -22
_diffrn_reflns_limit_k_max 25
_diffrn_reflns_limit_k_min 0
_diffrn_reflns_limit_l_max 28
_diffrn_reflns_limit_l_min 0
_diffrn_reflns_number 76752
_diffrn_reflns_theta_full 46.00
_diffrn_reflns_theta_max 46.00
_diffrn_reflns_theta_min 2.16
_diffrn_standards_number 0
_exptl_absorpt_coefficient_mu 0.112
_exptl_absorpt_correction_T_max 1.00
_exptl_absorpt_correction_T_min 0.97
_exptl_absorpt_correction_type numerical
_exptl_absorpt_process_details '(X-RED; Stoe & Cie, 1997)'
_exptl_crystal_colour colourless
_exptl_crystal_density_diffrn 1.324
_exptl_crystal_density_method 'not measured'
_exptl_crystal_description needle
_exptl_crystal_F_000 1640
_exptl_crystal_size_max 0.20
_exptl_crystal_size_mid 0.05
_exptl_crystal_size_min 0.03
_refine_diff_density_max 0.393
_refine_diff_density_min -0.360
_refine_ls_extinction_method none
_refine_ls_goodness_of_fit_ref 0.946
_refine_ls_hydrogen_treatment constr
_refine_ls_matrix_type full
_refine_ls_number_parameters 478
_refine_ls_number_reflns 9124
_refine_ls_number_restraints 135
_refine_ls_restrained_S_all 0.958
_refine_ls_R_factor_all 0.0624
_refine_ls_R_factor_gt 0.0435
_refine_ls_shift/su_max 0.002
_refine_ls_shift/su_mean 0.000
_refine_ls_structure_factor_coef Fsqd
_refine_ls_weighting_details 'calc w = 1/[\s^2^(Fo^2^)+(0.05P)^2^] where P = (Fo^2^+2Fc^2^)/3'
_refine_ls_weighting_scheme calc
_refine_ls_wR_factor_gt 0.1104
_refine_ls_wR_factor_ref 0.1123
_reflns_number_gt 4887
_reflns_number_total 9124
_reflns_threshold_expression I>2\s(I)
_cod_data_source_file cf6368.cif
_cod_data_source_block I
_cod_original_cell_volume 3865.0(17)
_cod_database_code 2204133
_cod_database_fobs_code 2204133

loop_
_symmetry_equiv_pos_as_xyz
'x, y, z'
'-x+1/2, -y, z+1/2'
'-x, y+1/2, -z+1/2'
'x+1/2, -y+1/2, -z'

loop_
_atom_site_label
_atom_site_fract_x
_atom_site_fract_y
_atom_site_fract_z
_atom_site_U_iso_or_equiv
_atom_site_adp_type
_atom_site_calc_flag
_atom_site_refinement_flags
_atom_site_occupancy
_atom_site_disorder_assembly
_atom_site_disorder_group
_atom_site_type_symbol
C1 0.28079(13) 0.55174(11) 0.75155(9) 0.0134(3) Uani d U 1 . . C
H1 0.2509 0.6085 0.7534 0.016 Uiso calc R 1 . . H
O1 0.25112(10) 0.50389(7) 0.81516(6) 0.0152(2) Uani d U 1 . . O
C2 0.24364(12) 0.50442(11) 0.68324(9) 0.0113(3) Uani d U 1 . . C
H2 0.2571 0.5382 0.6384 0.014 Uiso calc R 1 . . H
O2 0.14078(9) 0.48801(8) 0.68828(7) 0.0167(3) Uani d U 1 . . O
CC2 0.08023(14) 0.54704(12) 0.65623(10) 0.0184(4) Uani d U 1 . . C
CO2 0.11075(11) 0.61238(9) 0.62876(8) 0.0296(3) Uani d U 1 . . O
CM2 -0.02239(16) 0.51861(15) 0.66084(12) 0.0303(5) Uani d U 1 . . C
HM2A -0.0519 0.5421 0.7048 0.045 Uiso calc R 1 . . H
HM2B -0.0247 0.4574 0.6631 0.045 Uiso calc R 1 . . H
HM2C -0.0571 0.5379 0.6176 0.045 Uiso calc R 1 . . H
C3 0.29360(14) 0.41752(11) 0.67684(9) 0.0136(3) Uani d U 1 . . C
H3 0.2731 0.3800 0.7176 0.016 Uiso calc R 1 . . H
O3 0.26332(9) 0.38269(7) 0.60558(6) 0.0144(3) Uani d U 1 . . O
CC3 0.23110(16) 0.29952(11) 0.60306(10) 0.0212(4) Uani d U 1 . . C
CO3 0.23339(18) 0.25375(9) 0.65657(9) 0.0524(6) Uani d U 1 . . O
CM3 0.20021(18) 0.27647(12) 0.52682(11) 0.0274(5) Uani d U 1 . . C
HM3A 0.1416 0.3066 0.5146 0.041 Uiso calc R 1 . . H
HM3B 0.1886 0.2161 0.5242 0.041 Uiso calc R 1 . . H
HM3C 0.2504 0.2917 0.4921 0.041 Uiso calc R 1 . . H
C4 0.40333(13) 0.42875(11) 0.67749(10) 0.0150(4) Uani d U 1 . . C
H4 0.4250 0.4574 0.6319 0.018 Uiso calc R 1 . . H
O4 0.44916(10) 0.34583(8) 0.68442(7) 0.0201(3) Uani d U 1 . . O
CC4 0.48369(16) 0.30805(12) 0.62208(11) 0.0232(4) Uani d U 1 . . C
CO4 0.48151(14) 0.33990(10) 0.56161(8) 0.0396(4) Uani d U 1 . . O
CM4 0.52662(19) 0.22184(14) 0.64109(14) 0.0349(5) Uani d U 1 . . C
HM4A 0.5089 0.2066 0.6911 0.052 Uiso calc R 1 . . H
HM4B 0.5961 0.2245 0.6371 0.052 Uiso calc R 1 . . H
HM4C 0.5021 0.1797 0.6071 0.052 Uiso calc R 1 . . H
C5 0.43444(14) 0.47989(12) 0.74646(10) 0.0183(4) Uani d U 1 . . C
H5 0.4198 0.4473 0.7917 0.022 Uiso calc R 1 . . H
O5 0.38364(9) 0.56062(7) 0.74814(7) 0.0155(3) Uani d U 1 . . O
C6 0.54163(17) 0.50000(17) 0.74355(13) 0.0376(6) Uani d U 1 . . C
H6A 0.5784 0.4481 0.7350 0.045 Uiso calc R 1 . . H
H6B 0.5548 0.5392 0.7029 0.045 Uiso calc R 1 . . H
O6 0.57027(14) 0.53807(13) 0.81349(11) 0.0563(6) Uani d U 1 . . O
CC6 0.6466(2) 0.50805(18) 0.84957(14) 0.0450(6) Uani d U 1 . . C
CO6 0.6855(2) 0.44118(17) 0.83163(13) 0.0932(10) Uani d U 1 . . O
CM6 0.6721(2) 0.56142(18) 0.91649(16) 0.0486(7) Uani d U 1 . . C
HM6A 0.6968 0.5253 0.9553 0.073 Uiso calc R 1 . . H
HM6B 0.6150 0.5905 0.9339 0.073 Uiso calc R 1 . . H
HM6C 0.7207 0.6026 0.9029 0.073 Uiso calc R 1 . . H
C1' 0.24873(14) 0.55405(10) 0.88158(9) 0.0148(3) Uani d U 1 . . C
H1' 0.3063 0.5908 0.8837 0.018 Uiso calc R 1 . . H
C2' 0.24893(14) 0.49315(10) 0.94771(9) 0.0146(3) Uani d U 1 . . C
H2' 0.2554 0.5262 0.9938 0.018 Uiso calc R 1 . . H
O2' 0.32870(10) 0.43254(8) 0.94292(7) 0.0192(3) Uani d U 1 . . O
CC2' 0.41797(15) 0.45920(13) 0.96553(10) 0.0204(4) Uani d U 1 . . C
CO2' 0.43281(12) 0.53196(9) 0.98697(8) 0.0298(3) Uani d U 1 . . O
CM2' 0.49064(17) 0.38815(14) 0.96177(13) 0.0305(5) Uani d U 1 . . C
HM2D 0.4857 0.3601 0.9143 0.046 Uiso calc R 1 . . H
HM2E 0.4778 0.3478 1.0009 0.046 Uiso calc R 1 . . H
HM2F 0.5549 0.4110 0.9677 0.046 Uiso calc R 1 . . H
C3' 0.15748(14) 0.43985(10) 0.95188(9) 0.0147(3) Uani d U 1 . . C
H3' 0.1583 0.3964 0.9126 0.018 Uiso calc R 1 . . H
O3' 0.15708(10) 0.39919(7) 1.02417(7) 0.0196(3) Uani d U 1 . . O
CC3' 0.14600(15) 0.31334(11) 1.02840(10) 0.0201(4) Uani d U 1 . . C
CO3' 0.13131(16) 0.26935(10) 0.97429(9) 0.0476(5) Uani d U 1 . . O
CM3' 0.15445(17) 0.28343(12) 1.10724(11) 0.0250(4) Uani d U 1 . . C
HM3D 0.1100 0.3149 1.1380 0.038 Uiso calc R 1 . . H
HM3E 0.2196 0.2925 1.1246 0.038 Uiso calc R 1 . . H
HM3F 0.1392 0.2237 1.1098 0.038 Uiso calc R 1 . . H
C4' 0.06628(14) 0.49501(11) 0.94445(9) 0.0172(4) Uani d U 1 . . C
H4' 0.0547 0.5269 0.9906 0.021 Uiso calc R 1 . . H
O4' -0.01600(10) 0.43943(10) 0.92821(8) 0.0264(3) Uani d U 1 . . O
CC4' -0.0745(2) 0.41796(17) 0.98399(14) 0.0396(6) Uani d U 1 . . C
CO4' -0.0649(2) 0.44221(17) 1.04726(11) 0.0785(8) Uani d U 1 . . O
CM4' -0.1493(2) 0.35468(18) 0.95714(16) 0.0491(7) Uani d U 1 . . C
HM4D -0.1770 0.3744 0.9111 0.074 Uiso calc R 1 . . H
HM4E -0.1996 0.3490 0.9939 0.074 Uiso calc R 1 . . H
HM4F -0.1188 0.3003 0.9493 0.074 Uiso calc R 1 . . H
C5' 0.07398(15) 0.55647(12) 0.87814(10) 0.0196(4) Uani d U 1 . . C
H5' 0.0741 0.5240 0.8315 0.023 Uiso calc R 1 . . H
O5' 0.16301(10) 0.60518(7) 0.88411(6) 0.0194(3) Uani d U 1 . . O
C6' -0.00977(18) 0.62028(14) 0.87757(11) 0.0302(5) Uani d U 1 . . C
H6'1 -0.0708 0.5910 0.8865 0.036 Uiso calc R 1 . . H
H6'2 -0.0006 0.6624 0.9166 0.036 Uiso calc R 1 . . H
O6' -0.01189(14) 0.66172(10) 0.80526(8) 0.0385(4) Uani d U 1 . . O
CC6' -0.0089(2) 0.74721(17) 0.80312(14) 0.0415(6) Uani d U 1 . . C
CO6' 0.0040(3) 0.78865(14) 0.85772(12) 0.0871(9) Uani d U 1 . . O
CM6' -0.0215(3) 0.78101(19) 0.72529(15) 0.0605(9) Uani d U 1 . . C
HM6D -0.0672 0.8273 0.7258 0.091 Uiso calc R 1 . . H
HM6E -0.0453 0.7363 0.6935 0.091 Uiso calc R 1 . . H
HM6F 0.0400 0.8010 0.7069 0.091 Uiso calc R 1 . . H
C11 0.6694(3) 0.7219(3) 0.6639(2) 0.0253(11) Uiso d PDU 0.486(5) A 1 C
H11A 0.6672 0.7468 0.6150 0.038 Uiso calc PR 0.486(5) A 1 H
H11B 0.6848 0.7652 0.6999 0.038 Uiso calc PR 0.486(5) A 1 H
H11C 0.6072 0.6974 0.6755 0.038 Uiso calc PR 0.486(5) A 1 H
C12 0.7466(4) 0.6528(3) 0.6658(2) 0.0213(12) Uiso d PDU 0.486(5) A 1 C
H12A 0.7329 0.6107 0.6276 0.026 Uiso calc PR 0.486(5) A 1 H
H12B 0.8096 0.6778 0.6553 0.026 Uiso calc PR 0.486(5) A 1 H
O11 0.7489(4) 0.6134(3) 0.7348(3) 0.183(2) Uiso d PDU 0.486(5) A 1 O
H11 0.7615 0.6488 0.7671 0.274 Uiso calc PR 0.486(5) A 1 H
C21 0.2489(3) 0.8932(3) 0.8718(2) 0.0305(10) Uiso d PDU 0.590(6) B 2 C
H21A 0.2411 0.9508 0.8543 0.046 Uiso calc PR 0.590(6) B 2 H
H21B 0.3142 0.8853 0.8894 0.046 Uiso calc PR 0.590(6) B 2 H
H21C 0.2040 0.8827 0.9117 0.046 Uiso calc PR 0.590(6) B 2 H
C22 0.2292(4) 0.8325(3) 0.8093(3) 0.0469(13) Uiso d PDU 0.590(6) B 2 C
H22A 0.1631 0.8433 0.7930 0.056 Uiso calc PR 0.590(6) B 2 H
H22B 0.2714 0.8493 0.7685 0.056 Uiso calc PR 0.590(6) B 2 H
O21 0.2380(3) 0.7478(2) 0.8163(2) 0.0671(14) Uiso d PDU 0.590(6) B 2 O
H21 0.1995 0.7306 0.8478 0.101 Uiso calc PR 0.590(6) B 2 H
C31 0.8009(8) 0.6341(6) 0.6022(4) 0.111(3) Uiso d PDU 0.514(5) A 3 C
H31A 0.7917 0.6715 0.5604 0.167 Uiso calc PR 0.514(5) A 3 H
H31B 0.7823 0.5771 0.5885 0.167 Uiso calc PR 0.514(5) A 3 H
H31C 0.8681 0.6346 0.6166 0.167 Uiso calc PR 0.514(5) A 3 H
C32 0.7381(11) 0.6644(9) 0.6676(5) 0.121(5) Uiso d PDU 0.514(5) A 3 C
H32A 0.7548 0.7231 0.6791 0.145 Uiso calc PR 0.514(5) A 3 H
H32B 0.6704 0.6633 0.6525 0.145 Uiso calc PR 0.514(5) A 3 H
O31 0.7489(4) 0.6134(3) 0.7348(3) 0.183(2) Uiso d PDU 0.514(5) A 3 O
H31 0.8044 0.6186 0.7510 0.274 Uiso calc PR 0.514(5) A 3 H
C41 0.250(2) 0.8826(15) 0.8813(11) 0.221(13) Uiso d PDU 0.410(6) B 4 C
H41A 0.2252 0.8802 0.9312 0.331 Uiso calc PR 0.410(6) B 4 H
H41B 0.2050 0.9121 0.8498 0.331 Uiso calc PR 0.410(6) B 4 H
H41C 0.3113 0.9123 0.8813 0.331 Uiso calc PR 0.410(6) B 4 H
C42 0.265(3) 0.7905(14) 0.8516(7) 0.34(2) Uiso d PDU 0.410(6) B 4 C
H42A 0.3216 0.7647 0.8754 0.408 Uiso calc PR 0.410(6) B 4 H
H42B 0.2089 0.7558 0.8626 0.408 Uiso calc PR 0.410(6) B 4 H
O41 0.2803(4) 0.7954(3) 0.7723(3) 0.0597(19) Uiso d PDU 0.410(6) B 4 O
H41 0.2553 0.7538 0.7522 0.090 Uiso calc PR 0.410(6) B 4 H

loop_
_atom_site_aniso_label
_atom_site_aniso_U_11
_atom_site_aniso_U_22
_atom_site_aniso_U_33
_atom_site_aniso_U_12
_atom_site_aniso_U_13
_atom_site_aniso_U_23
C1 0.0186(9) 0.0106(8) 0.0110(7) 0.0017(7) 0.0029(6) 0.0002(6)
O1 0.0276(7) 0.0079(5) 0.0100(5) 0.0001(5) 0.0039(5) -0.0010(4)
C2 0.0070(8) 0.0131(7) 0.0137(7) 0.0004(6) 0.0017(6) 0.0018(6)
O2 0.0161(7) 0.0179(6) 0.0161(6) 0.0012(5) 0.0014(5) 0.0011(5)
CC2 0.0178(10) 0.0223(10) 0.0152(8) 0.0066(8) -0.0003(7) -0.0054(7)
CO2 0.0301(8) 0.0206(7) 0.0381(8) 0.0061(6) -0.0062(6) 0.0053(6)
CM2 0.0246(11) 0.0348(12) 0.0316(11) 0.0019(9) -0.0039(9) -0.0090(9)
C3 0.0262(10) 0.0088(7) 0.0057(7) -0.0007(7) -0.0008(6) -0.0010(6)
O3 0.0257(7) 0.0088(5) 0.0088(5) -0.0010(5) -0.0040(5) -0.0008(4)
CC3 0.0391(12) 0.0085(8) 0.0160(9) -0.0033(8) -0.0024(8) -0.0011(7)
CO3 0.1174(18) 0.0142(7) 0.0257(8) -0.0197(9) -0.0158(10) 0.0099(6)
CM3 0.0483(14) 0.0130(9) 0.0208(10) -0.0064(8) -0.0041(9) -0.0037(8)
C4 0.0164(9) 0.0126(8) 0.0158(8) 0.0083(7) 0.0004(7) 0.0018(7)
O4 0.0263(8) 0.0177(6) 0.0164(6) 0.0117(5) 0.0036(5) 0.0010(5)
CC4 0.0308(12) 0.0141(9) 0.0247(10) 0.0114(8) 0.0037(8) 0.0002(8)
CO4 0.0722(13) 0.0262(8) 0.0205(7) 0.0260(8) 0.0137(8) 0.0020(6)
CM4 0.0436(15) 0.0198(10) 0.0413(13) 0.0179(10) 0.0064(11) 0.0067(9)
C5 0.0186(10) 0.0215(9) 0.0148(8) 0.0088(8) 0.0002(7) -0.0022(7)
O5 0.0207(7) 0.0107(6) 0.0151(6) -0.0005(5) 0.0017(5) -0.0021(5)
C6 0.0259(13) 0.0495(14) 0.0372(12) 0.0041(11) -0.0121(10) -0.0177(11)
O6 0.0470(11) 0.0593(12) 0.0628(12) 0.0133(10) -0.0271(10) -0.0392(10)
CC6 0.0494(16) 0.0520(16) 0.0335(13) 0.0022(13) -0.0118(11) -0.0003(11)
CO6 0.138(3) 0.0786(17) 0.0632(15) 0.0564(17) -0.0336(15) -0.0252(13)
CM6 0.0446(17) 0.0511(16) 0.0500(15) -0.0190(13) -0.0175(12) 0.0022(12)
C1' 0.0195(9) 0.0120(8) 0.0130(7) 0.0047(7) 0.0041(7) -0.0038(6)
C2' 0.0220(9) 0.0078(7) 0.0140(8) 0.0059(7) 0.0013(7) -0.0039(6)
O2' 0.0246(8) 0.0103(6) 0.0227(6) 0.0082(5) 0.0000(5) -0.0010(5)
CC2' 0.0278(11) 0.0197(9) 0.0135(8) 0.0031(8) 0.0003(7) 0.0015(7)
CO2' 0.0306(9) 0.0256(8) 0.0333(8) 0.0009(7) -0.0056(6) 0.0005(6)
CM2' 0.0284(12) 0.0283(11) 0.0347(12) 0.0077(9) -0.0010(9) 0.0037(9)
C3' 0.0257(10) 0.0087(7) 0.0096(7) 0.0049(7) 0.0004(7) 0.0002(6)
O3' 0.0344(8) 0.0099(5) 0.0146(6) 0.0009(6) -0.0009(6) 0.0017(5)
CC3' 0.0260(11) 0.0091(8) 0.0253(9) -0.0068(7) 0.0034(8) -0.0004(7)
CO3' 0.0955(16) 0.0214(8) 0.0260(8) -0.0261(9) -0.0019(9) -0.0001(6)
CM3' 0.0356(12) 0.0132(8) 0.0262(10) -0.0056(8) -0.0022(9) 0.0043(7)
C4' 0.0226(10) 0.0148(8) 0.0141(8) 0.0049(8) 0.0006(7) -0.0012(7)
O4' 0.0197(7) 0.0355(8) 0.0240(7) 0.0022(6) -0.0002(6) -0.0002(6)
CC4' 0.0416(15) 0.0422(14) 0.0351(13) -0.0136(12) 0.0075(11) 0.0008(11)
CO4' 0.0939(18) 0.0978(18) 0.0437(12) -0.0619(15) 0.0295(11) -0.0166(11)
CM4' 0.0470(17) 0.0478(15) 0.0524(15) -0.0123(13) 0.0016(13) 0.0020(12)
C5' 0.0281(11) 0.0176(9) 0.0130(8) 0.0089(8) -0.0001(7) -0.0012(7)
O5' 0.0328(8) 0.0113(6) 0.0140(6) 0.0091(6) 0.0038(5) -0.0013(5)
C6' 0.0400(13) 0.0298(11) 0.0208(10) 0.0207(10) 0.0018(9) 0.0035(8)
O6' 0.0630(12) 0.0296(8) 0.0230(7) 0.0270(8) -0.0059(7) 0.0068(6)
CC6' 0.0507(17) 0.0319(13) 0.0419(14) 0.0023(12) -0.0003(12) 0.0077(11)
CO6' 0.185(3) 0.0341(11) 0.0426(12) -0.0289(15) 0.0104(15) 0.0054(9)
CM6' 0.097(3) 0.0415(15) 0.0429(15) 0.0109(16) -0.0116(16) 0.0138(13)

loop_
_atom_type_symbol
_atom_type_description
_atom_type_scat_dispersion_real
_atom_type_scat_dispersion_imag
_atom_type_scat_source
C C 0.0033 0.0016 'International Tables Vol C Tables 4.2.6.8 and 6.1.1.4'
H H 0.0000 0.0000 'International Tables Vol C Tables 4.2.6.8 and 6.1.1.4'
O O 0.0106 0.0060 'International Tables Vol C Tables 4.2.6.8 and 6.1.1.4'

loop_
_geom_angle_atom_site_label_1
_geom_angle_atom_site_label_2
_geom_angle_atom_site_label_3
_geom_angle
_geom_angle_publ_flag
O5 C1 O1 111.75(14) ?
O5 C1 C2 110.32(13) ?
O1 C1 C2 106.99(13) ?
O5 C1 H1 109.2 ?
O1 C1 H1 109.2 ?
C2 C1 H1 109.2 ?
C1 O1 C1' 112.65(12) yes
O2 C2 C1 111.50(13) ?
O2 C2 C3 106.68(13) ?
C1 C2 C3 110.10(13) ?
O2 C2 H2 109.5 ?
C1 C2 H2 109.5 ?
C3 C2 H2 109.5 ?
CC2 O2 C2 116.74(14) ?
CO2 CC2 O2 122.01(18) ?
CO2 CC2 CM2 127.35(19) ?
O2 CC2 CM2 110.64(17) ?
CC2 CM2 HM2A 109.5 ?
CC2 CM2 HM2B 109.5 ?
HM2A CM2 HM2B 109.5 ?
CC2 CM2 HM2C 109.5 ?
HM2A CM2 HM2C 109.5 ?
HM2B CM2 HM2C 109.5 ?
O3 C3 C4 109.61(14) ?
O3 C3 C2 105.78(13) ?
C4 C3 C2 110.04(14) ?
O3 C3 H3 110.4 ?
C4 C3 H3 110.4 ?
C2 C3 H3 110.4 ?
CC3 O3 C3 118.50(12) ?
CO3 CC3 O3 122.12(16) ?
CO3 CC3 CM3 127.06(17) ?
O3 CC3 CM3 110.75(15) ?
CC3 CM3 HM3A 109.5 ?
CC3 CM3 HM3B 109.5 ?
HM3A CM3 HM3B 109.5 ?
CC3 CM3 HM3C 109.5 ?
HM3A CM3 HM3C 109.5 ?
HM3B CM3 HM3C 109.5 ?
O4 C4 C3 109.20(15) ?
O4 C4 C5 106.12(14) ?
C3 C4 C5 110.10(14) ?
O4 C4 H4 110.4 ?
C3 C4 H4 110.4 ?
C5 C4 H4 110.4 ?
CC4 O4 C4 118.33(13) ?
CO4 CC4 O4 124.02(17) ?
CO4 CC4 CM4 125.98(18) ?
O4 CC4 CM4 109.98(16) ?
CC4 CM4 HM4A 109.5 ?
CC4 CM4 HM4B 109.5 ?
HM4A CM4 HM4B 109.5 ?
CC4 CM4 HM4C 109.5 ?
HM4A CM4 HM4C 109.5 ?
HM4B CM4 HM4C 109.5 ?
O5 C5 C6 106.89(17) ?
O5 C5 C4 109.81(14) ?
C6 C5 C4 110.71(15) ?
O5 C5 H5 109.8 ?
C6 C5 H5 109.8 ?
C4 C5 H5 109.8 ?
C1 O5 C5 113.34(14) yes
O6 C6 C5 108.84(19) ?
O6 C6 H6A 109.9 ?
C5 C6 H6A 109.9 ?
O6 C6 H6B 109.9 ?
C5 C6 H6B 109.9 ?
H6A C6 H6B 108.3 ?
CC6 O6 C6 119.7(2) ?
CO6 CC6 O6 121.7(2) ?
CO6 CC6 CM6 125.9(3) ?
O6 CC6 CM6 112.2(2) ?
CC6 CM6 HM6A 109.5 ?
CC6 CM6 HM6B 109.5 ?
HM6A CM6 HM6B 109.5 ?
CC6 CM6 HM6C 109.5 ?
HM6A CM6 HM6C 109.5 ?
HM6B CM6 HM6C 109.5 ?
O5' C1' O1 110.78(14) ?
O5' C1' C2' 109.20(14) ?
O1 C1' C2' 107.76(13) ?
O5' C1' H1' 109.7 ?
O1 C1' H1' 109.7 ?
C2' C1' H1' 109.7 ?
O2' C2' C3' 105.68(13) ?
O2' C2' C1' 111.39(14) ?
C3' C2' C1' 112.54(15) ?
O2' C2' H2' 109.0 ?
C3' C2' H2' 109.0 ?
C1' C2' H2' 109.0 ?
CC2' O2' C2' 117.62(14) ?
CO2' CC2' O2' 122.16(18) ?
CO2' CC2' CM2' 126.6(2) ?
O2' CC2' CM2' 111.18(17) ?
CC2' CM2' HM2D 109.5 ?
CC2' CM2' HM2E 109.5 ?
HM2D CM2' HM2E 109.5 ?
CC2' CM2' HM2F 109.5 ?
HM2D CM2' HM2F 109.5 ?
HM2E CM2' HM2F 109.5 ?
O3' C3' C2' 106.93(14) ?
O3' C3' C4' 108.92(14) ?
C2' C3' C4' 111.49(14) ?
O3' C3' H3' 109.8 ?
C2' C3' H3' 109.8 ?
C4' C3' H3' 109.8 ?
CC3' O3' C3' 119.22(14) ?
CO3' CC3' O3' 122.70(17) ?
CO3' CC3' CM3' 126.49(17) ?
O3' CC3' CM3' 110.81(15) ?
CC3' CM3' HM3D 109.5 ?
CC3' CM3' HM3E 109.5 ?
HM3D CM3' HM3E 109.5 ?
CC3' CM3' HM3F 109.5 ?
HM3D CM3' HM3F 109.5 ?
HM3E CM3' HM3F 109.5 ?
O4' C4' C3' 108.47(14) ?
O4' C4' C5' 105.89(14) ?
C3' C4' C5' 111.44(15) ?
O4' C4' H4' 110.3 ?
C3' C4' H4' 110.3 ?
C5' C4' H4' 110.3 ?
CC4' O4' C4' 118.14(16) ?
CO4' CC4' O4' 124.3(2) ?
CO4' CC4' CM4' 125.7(2) ?
O4' CC4' CM4' 109.8(2) ?
CC4' CM4' HM4D 109.5 ?
CC4' CM4' HM4E 109.5 ?
HM4D CM4' HM4E 109.5 ?
CC4' CM4' HM4F 109.5 ?
HM4D CM4' HM4F 109.5 ?
HM4E CM4' HM4F 109.5 ?
O5' C5' C6' 107.10(16) ?
O5' C5' C4' 109.40(15) ?
C6' C5' C4' 111.37(16) ?
O5' C5' H5' 109.6 ?
C6' C5' H5' 109.6 ?
C4' C5' H5' 109.6 ?
C1' O5' C5' 113.65(12) yes
O6' C6' C5' 108.32(16) ?
O6' C6' H6'1 110.0 ?
C5' C6' H6'1 110.0 ?
O6' C6' H6'2 110.0 ?
C5' C6' H6'2 110.0 ?
H6'1 C6' H6'2 108.4 ?
CC6' O6' C6' 118.17(19) ?
CO6' CC6' O6' 121.8(2) ?
CO6' CC6' CM6' 126.2(3) ?
O6' CC6' CM6' 112.0(2) ?
CC6' CM6' HM6D 109.5 ?
CC6' CM6' HM6E 109.5 ?
HM6D CM6' HM6E 109.5 ?
CC6' CM6' HM6F 109.5 ?
HM6D CM6' HM6F 109.5 ?
HM6E CM6' HM6F 109.5 ?
C12 C11 H11A 109.5 ?
C12 C11 H11B 109.5 ?
H11A C11 H11B 109.5 ?
C12 C11 H11C 109.5 ?
H11A C11 H11C 109.5 ?
H11B C11 H11C 109.5 ?
O11 C12 C11 110.9(4) ?
O11 C12 H12A 109.5 ?
C11 C12 H12A 109.5 ?
O11 C12 H12B 109.5 ?
C11 C12 H12B 109.5 ?
H12A C12 H12B 108.1 ?
C12 O11 H11 109.5 ?
C22 C21 H21A 109.5 ?
C22 C21 H21B 109.5 ?
H21A C21 H21B 109.5 ?
C22 C21 H21C 109.5 ?
H21A C21 H21C 109.5 ?
H21B C21 H21C 109.5 ?
O21 C22 C21 123.1(4) ?
O21 C22 H22A 106.6 ?
C21 C22 H22A 106.6 ?
O21 C22 H22B 106.6 ?
C21 C22 H22B 106.6 ?
H22A C22 H22B 106.5 ?
C22 O21 H21 109.5 ?
C32 C31 H31A 109.5 ?
C32 C31 H31B 109.5 ?
H31A C31 H31B 109.5 ?
C32 C31 H31C 109.5 ?
H31A C31 H31C 109.5 ?
H31B C31 H31C 109.5 ?
C31 C32 H32A 108.8 ?
C31 C32 H32B 108.8 ?
H32A C32 H32B 107.7 ?
C42 C41 H41A 109.5 ?
C42 C41 H41B 109.5 ?
H41A C41 H41B 109.5 ?
C42 C41 H41C 109.5 ?
H41A C41 H41C 109.5 ?
H41B C41 H41C 109.5 ?
O41 C42 C41 108.0(10) ?
O41 C42 H42A 110.1 ?
C41 C42 H42A 110.1 ?
O41 C42 H42B 110.1 ?
C41 C42 H42B 110.1 ?
H42A C42 H42B 108.4 ?
C42 O41 H41 109.5 ?

loop_
_geom_bond_atom_site_label_1
_geom_bond_atom_site_label_2
_geom_bond_distance
_geom_bond_publ_flag
C1 O5 1.423(2) yes
C1 O1 1.425(2) yes
C1 C2 1.520(2) ?
C1 H1 0.980 ?
O1 C1' 1.428(2) yes
C2 O2 1.441(2) ?
C2 C3 1.529(2) ?
C2 H2 0.980 ?
O2 CC2 1.371(2) ?
CC2 CO2 1.211(2) ?
CC2 CM2 1.483(3) ?
CM2 HM2A 0.960 ?
CM2 HM2B 0.960 ?
CM2 HM2C 0.960 ?
C3 O3 1.4507(19) ?
C3 C4 1.520(3) ?
C3 H3 0.980 ?
O3 CC3 1.377(2) ?
CC3 CO3 1.198(2) ?
CC3 CM3 1.477(3) ?
CM3 HM3A 0.960 ?
CM3 HM3B 0.960 ?
CM3 HM3C 0.960 ?
C4 O4 1.449(2) ?
C4 C5 1.535(3) ?
C4 H4 0.980 ?
O4 CC4 1.351(2) ?
CC4 CO4 1.194(2) ?
CC4 CM4 1.513(3) ?
CM4 HM4A 0.960 ?
CM4 HM4B 0.960 ?
CM4 HM4C 0.960 ?
C5 O5 1.445(2) yes
C5 C6 1.509(3) ?
C5 H5 0.980 ?
C6 O6 1.444(3) ?
C6 H6A 0.970 ?
C6 H6B 0.970 ?
O6 CC6 1.320(3) ?
CC6 CO6 1.219(4) ?
CC6 CM6 1.504(4) ?
CM6 HM6A 0.960 ?
CM6 HM6B 0.960 ?
CM6 HM6C 0.960 ?
C1' O5' 1.426(2) yes
C1' C2' 1.522(2) ?
C1' H1' 0.980 ?
C2' O2' 1.454(2) ?
C2' C3' 1.512(3) ?
C2' H2' 0.980 ?
O2' CC2' 1.359(3) ?
CC2' CO2' 1.220(3) ?
CC2' CM2' 1.498(3) ?
CM2' HM2D 0.960 ?
CM2' HM2E 0.960 ?
CM2' HM2F 0.960 ?
C3' O3' 1.445(2) ?
C3' C4' 1.529(3) ?
C3' H3' 0.980 ?
O3' CC3' 1.356(2) ?
CC3' CO3' 1.207(2) ?
CC3' CM3' 1.494(3) ?
CM3' HM3D 0.960 ?
CM3' HM3E 0.960 ?
CM3' HM3F 0.960 ?
C4' O4' 1.458(2) ?
C4' C5' 1.534(2) ?
C4' H4' 0.980 ?
O4' CC4' 1.327(3) ?
CC4' CO4' 1.204(3) ?
CC4' CM4' 1.507(4) ?
CM4' HM4D 0.960 ?
CM4' HM4E 0.960 ?
CM4' HM4F 0.960 ?
C5' O5' 1.447(3) yes
C5' C6' 1.525(3) ?
C5' H5' 0.980 ?
C6' O6' 1.451(3) ?
C6' H6'1 0.970 ?
C6' H6'2 0.970 ?
O6' CC6' 1.341(3) ?
CC6' CO6' 1.188(3) ?
CC6' CM6' 1.503(4) ?
CM6' HM6D 0.960 ?
CM6' HM6E 0.960 ?
CM6' HM6F 0.960 ?
C11 C12 1.517(6) ?
C11 H11A 0.960 ?
C11 H11B 0.960 ?
C11 H11C 0.960 ?
C12 O11 1.383(6) ?
C12 H12A 0.970 ?
C12 H12B 0.970 ?
O11 H11 0.820 ?
C21 C22 1.494(5) ?
C21 H21A 0.960 ?
C21 H21B 0.960 ?
C21 H21C 0.960 ?
C22 O21 1.338(5) ?
C22 H22A 0.970 ?
C22 H22B 0.970 ?
O21 H21 0.820 ?
C31 C32 1.533(9) ?
C31 H31A 0.960 ?
C31 H31B 0.960 ?
C31 H31C 0.960 ?
C32 H32A 0.970 ?
C32 H32B 0.970 ?
C41 C42 1.551(10) ?
C41 H41A 0.960 ?
C41 H41B 0.960 ?
C41 H41C 0.960 ?
C42 O41 1.439(10) ?
C42 H42A 0.970 ?
C42 H42B 0.970 ?
O41 H41 0.820 ?

loop_
_geom_hbond_atom_site_label_D
_geom_hbond_atom_site_label_H
_geom_hbond_atom_site_label_A
_geom_hbond_site_symmetry_A
_geom_hbond_distance_DH
_geom_hbond_distance_HA
_geom_hbond_distance_DA
_geom_hbond_angle_DHA
_geom_hbond_publ_flag
O11 H11 CO3 3_656 0.82 2.15 2.948(6) 168 yes
O21 H21 O5' . 0.82 2.13 2.746(6) 132 yes

loop_
_geom_torsion_atom_site_label_1
_geom_torsion_atom_site_label_2
_geom_torsion_atom_site_label_3
_geom_torsion_atom_site_label_4
_geom_torsion
_geom_torsion_publ_flag
O5 C1 O1 C1' 80.75(17) ?
C2 C1 O1 C1' -158.39(14) ?
O5 C1 C2 O2 175.00(13) ?
O1 C1 C2 O2 53.24(17) ?
O5 C1 C2 C3 56.79(17) ?
O1 C1 C2 C3 -64.97(17) ?
C1 C2 O2 CC2 93.32(16) ?
C3 C2 O2 CC2 -146.45(13) ?
C2 O2 CC2 CO2 -4.2(2) ?
C2 O2 CC2 CM2 175.80(15) ?
O2 C2 C3 O3 66.20(16) ?
C1 C2 C3 O3 -172.66(13) ?
O2 C2 C3 C4 -175.49(13) ?
C1 C2 C3 C4 -54.35(18) ?
C4 C3 O3 CC3 108.98(18) ?
C2 C3 O3 CC3 -132.42(16) ?
C3 O3 CC3 CO3 -5.0(3) ?
C3 O3 CC3 CM3 177.93(17) ?
O3 C3 C4 O4 -73.87(16) ?
C2 C3 C4 O4 170.20(12) ?
O3 C3 C4 C5 169.99(13) ?
C2 C3 C4 C5 54.06(18) ?
C3 C4 O4 CC4 99.41(19) ?
C5 C4 O4 CC4 -141.94(17) ?
C4 O4 CC4 CO4 2.4(3) ?
C4 O4 CC4 CM4 -178.90(17) ?
O4 C4 C5 O5 -173.96(14) ?
C3 C4 C5 O5 -55.90(19) ?
O4 C4 C5 C6 68.2(2) ?
C3 C4 C5 C6 -173.70(17) ?
O1 C1 O5 C5 57.99(17) ?
C2 C1 O5 C5 -60.91(17) ?
C6 C5 O5 C1 -179.55(15) ?
C4 C5 O5 C1 60.31(18) ?
O5 C5 C6 O6 67.8(2) ?
C4 C5 C6 O6 -172.59(18) ?
C5 C6 O6 CC6 129.8(3) ?
C6 O6 CC6 CO6 -11.1(4) ?
C6 O6 CC6 CM6 173.6(2) ?
C1 O1 C1' O5' 78.64(18) ?
C1 O1 C1' C2' -161.96(15) ?
O5' C1' C2' O2' 173.07(13) ?
O1 C1' C2' O2' 52.68(19) ?
O5' C1' C2' C3' 54.60(18) ?
O1 C1' C2' C3' -65.80(18) ?
C3' C2' O2' CC2' -156.39(14) ?
C1' C2' O2' CC2' 81.10(18) ?
C2' O2' CC2' CO2' -2.4(2) ?
C2' O2' CC2' CM2' 176.38(15) ?
O2' C2' C3' O3' 70.28(15) ?
C1' C2' C3' O3' -167.94(13) ?
O2' C2' C3' C4' -170.78(13) ?
C1' C2' C3' C4' -48.99(17) ?
C2' C3' O3' CC3' -126.98(17) ?
C4' C3' O3' CC3' 112.42(18) ?
C3' O3' CC3' CO3' -3.9(3) ?
C3' O3' CC3' CM3' 176.09(16) ?
O3' C3' C4' O4' -77.79(16) ?
C2' C3' C4' O4' 164.46(13) ?
O3' C3' C4' C5' 166.03(14) ?
C2' C3' C4' C5' 48.28(18) ?
C3' C4' O4' CC4' 99.6(2) ?
C5' C4' O4' CC4' -140.69(19) ?
C4' O4' CC4' CO4' 0.9(4) ?
C4' O4' CC4' CM4' -175.15(18) ?
O4' C4' C5' O5' -171.10(13) ?
C3' C4' C5' O5' -53.34(18) ?
O4' C4' C5' C6' 70.70(19) ?
C3' C4' C5' C6' -171.54(17) ?
O1 C1' O5' C5' 56.33(17) ?
C2' C1' O5' C5' -62.21(17) ?
C6' C5' O5' C1' -177.06(14) ?
C4' C5' O5' C1' 62.11(17) ?
O5' C5' C6' O6' 74.3(2) ?
C4' C5' C6' O6' -166.11(17) ?
C5' C6' O6' CC6' -125.3(2) ?
C6' O6' CC6' CO6' 6.8(4) ?
C6' O6' CC6' CM6' -174.4(2) ?
H1 C1 O1 C1' -40.2 yes
H1' C1' O1 C1 -42.6 yes
